data_2006568
loop_
_publ_author_name
'Lane, Alexandra L.'
'Rossiter, Karen J.'
'Sell, Charles S.'
'Watkin, David J.'

_publ_contact_author
;
Dr D.J.Watkin
Chemcial Crystallography Laboratory
9 Parks Road
OXFORD OX1 3PD
;
_publ_section_title
;
 The Novel Fragrance 2-Isobutyl-4-oxo-5,5-dimethyltetrahydropyran as
 its 2,4-Dinitrophenylhydrazone Derivative
;
_journal_issue 10
_journal_name_full 'Acta Crystallographica Section C'
_journal_page_first 1444
_journal_page_last 1445
_journal_paper_doi 10.1107/S0108270197008470
_journal_volume 53
_journal_year 1997
_chemical_formula_moiety ' C17 H24 N4 O5 '
_chemical_formula_sum 'C17 H24 N4 O5'
_chemical_formula_weight 364.40
_chemical_name_systematic
;
2-Isobutyl-4-oxo-5,5-dimethyltetrahydropyran
;
_space_group_IT_number 2
_symmetry_cell_setting triclinic
_symmetry_space_group_name_Hall '-P 1'
_symmetry_space_group_name_H-M 'P -1'
_audit_creation_method CRYSTALS
_cell_angle_alpha 70.890(10)
_cell_angle_beta 75.48(3)
_cell_angle_gamma 83.96(4)
_cell_formula_units_Z 2
_cell_length_a 6.681(3)
_cell_length_b 9.0930(10)
_cell_length_c 16.067(3)
_cell_measurement_reflns_used 23
_cell_measurement_temperature 293
_cell_measurement_theta_max 60
_cell_measurement_theta_min 15
_cell_volume 892.5(5)
_computing_cell_refinement 'CAD-4 Software'
_computing_data_collection 'CAD-4 Software (Enraf-Nonius, 1989)'
_computing_data_reduction 'RC93 (Watkin, Prout & Lilley, 1994)'
_computing_molecular_graphics 'CAMERON (Watkin, Prout & Pearce,  1996)'
_computing_publication_material 'CRYSTALS Issue 10'
_computing_structure_refinement 'CRYSTALS Issue 10 (Watkin, Prout, Carruthers & Betteridge, 1996)'
_computing_structure_solution 'SIR92 (Altomare et al., 1994)'
_diffrn_ambient_temperature 293
_diffrn_measurement_device 'Enraf-Nonius CAD4'
_diffrn_measurement_method \w/2\q
_diffrn_radiation_monochromator graphite
_diffrn_radiation_type 'Cu K\a'
_diffrn_radiation_wavelength 1.54180
_diffrn_reflns_av_R_equivalents 0.019
_diffrn_reflns_limit_h_max 8
_diffrn_reflns_limit_h_min -7
_diffrn_reflns_limit_k_max 11
_diffrn_reflns_limit_k_min -10
_diffrn_reflns_limit_l_max 19
_diffrn_reflns_limit_l_min -11
_diffrn_reflns_number 4804
_diffrn_reflns_theta_max 71.93
_diffrn_reflns_theta_min 2.99
_diffrn_standards_decay_% 6.7
_diffrn_standards_interval_time 60
_diffrn_standards_number 3
_exptl_absorpt_coefficient_mu 0.80
_exptl_absorpt_correction_T_max 0.92
_exptl_absorpt_correction_T_min 0.67
_exptl_absorpt_correction_type refdelf
_exptl_absorpt_process_details '(Walker & Stuart, 1983)'
_exptl_crystal_colour red
_exptl_crystal_density_diffrn 1.36
_exptl_crystal_description plate
_exptl_crystal_F_000 389.20
_exptl_crystal_size_max 0.60
_exptl_crystal_size_mid 0.50
_exptl_crystal_size_min 0.10
_refine_diff_density_max 0.38
_refine_diff_density_min -0.24
_refine_ls_extinction_coef 174(14)
_refine_ls_extinction_method 'Larson (1970)'
_refine_ls_goodness_of_fit_obs 0.741
_refine_ls_hydrogen_treatment
;
 H atoms not refined, except H101 on N10
;
_refine_ls_matrix_type full
_refine_ls_number_parameters 236
_refine_ls_number_reflns 3415
_refine_ls_R_factor_obs .0550
_refine_ls_shift/esd_max <0.001
_refine_ls_structure_factor_coef Fsqd
_refine_ls_weighting_scheme
;
Weighting by Chebychev polynomial (Carruthers & Watkin, 1979)
;
_refine_ls_wR_factor_obs .1771
_reflns_number_total 3415
_cod_data_source_file cf1165.cif
_cod_data_source_block cf1165
_cod_depositor_comments
;
The following automatic conversions were performed:
'_symmetry_cell_setting' value 'Triclinic ' changed to 'triclinic'
according to '/home/saulius/struct/CIF-dictionaries/cif_core.dic'
dictionary named 'cif_core.dic' version 2.4.1 from 2010-06-29.

Automatic conversion script
Id: cif_fix_enum 1527 2010-12-29 10:47:43Z saulius 

The following automatic conversions were performed:

'_symmetry_cell_setting' value 'Triclinic ' changed to 'triclinic'
according to /home/saulius/struct/CIF-dictionaries/cif_core.dic
dictionary named 'cif_core.dic' version 2.4.1 from 2010-06-29.

Automatic conversion script
Id: cif_fix_values 1715 2011-07-08 13:25:40Z adriana 
;
_cod_original_sg_symbol_H-M 'P -1 '
_cod_original_formula_sum ' C17 H24 N4 O5 '
_cod_database_code 2006568

loop_
_symmetry_equiv_pos_as_xyz
x,y,z
-x,-y,-z

loop_
_atom_site_aniso_label
_atom_site_aniso_U_11
_atom_site_aniso_U_22
_atom_site_aniso_U_33
_atom_site_aniso_U_12
_atom_site_aniso_U_13
_atom_site_aniso_U_23
C1 .0376(6) .0375(6) .0387(6) .0004(5) -.0114(5) -.0123(5)
C2 .0387(6) .0452(6) .0355(6) .0042(5) -.0109(5) -.0097(5)
C3 .0369(6) .0321(5) .0351(6) -.0020(4) -.0092(5) -.0095(5)
C4 .0383(6) .0354(6) .0342(6) .0001(4) -.0096(5) -.0120(5)
C5 .0428(7) .0422(6) .0376(6) .0034(5) -.0045(5) -.0069(5)
O6 .0489(5) .0457(5) .0353(5) .0080(4) -.0129(4) -.0103(4)
C7 .0416(7) .0523(7) .0486(8) .0087(5) -.0115(6) -.0185(6)
C8 .0556(8) .0469(7) .0555(8) -.0021(6) -.0161(7) -.0254(6)
N9 .0427(6) .0424(5) .0325(5) .0020(4) -.0112(5) -.0127(4)
N10 .0413(6) .0478(6) .0328(5) -.0020(4) -.0106(5) -.0109(4)
C11 .0381(6) .0355(5) .0315(6) .0045(4) -.0129(5) -.0069(5)
C12 .0383(6) .0371(6) .0336(6) .0008(5) -.0111(5) -.0065(5)
C13 .0439(7) .0417(6) .0344(6) .0019(5) -.0122(5) -.0105(5)
C14 .0466(7) .0411(6) .0425(7) -.0012(5) -.0168(6) -.0130(5)
C15 .0411(7) .0478(7) .0478(8) -.0053(5) -.0101(6) -.0132(6)
C16 .0412(7) .0490(7) .0376(6) -.0009(5) -.0063(5) -.0137(5)
N17 .0610(7) .0516(6) .0505(7) -.0090(5) -.0197(6) -.0160(5)
O18 .0920(10) .1130(10) .0582(7) -.0304(8) -.0132(7) -.0445(8)
O19 .0745(8) .0920(9) .0805(9) -.0359(7) -.0176(7) -.0313(7)
N20 .0383(6) .0525(6) .0357(6) -.0030(4) -.0086(5) -.0106(5)
O21 .0515(6) .0876(8) .0503(6) -.0245(5) -.0080(5) -.0255(6)
O22 .0525(6) .0994(9) .0414(6) -.0179(6) .0020(5) -.0250(6)
C23 .0405(7) .0399(6) .0507(8) .0030(5) -.0133(6) -.0095(6)
C24 .0480(7) .0375(6) .0425(7) .0043(5) -.0133(6) -.0141(5)
C25 .0648(9) .0431(7) .0680(10) -.0044(6) -.0209(8) -.0142(7)
C26 .0622(9) .0496(8) .0790(10) .0096(7) -.0337(9) -.0081(8)

loop_
_atom_site_label
_atom_site_fract_x
_atom_site_fract_y
_atom_site_fract_z
_atom_site_U_iso_or_equiv
_atom_site_thermal_displace_type
_atom_site_occupancy
C1 .3117(2) .07290(10) .31441(8) .0374 Uani 1.0000
C2 .3318(2) .22310(10) .23410(8) .0398 Uani 1.0000
C3 .1247(2) .30660(10) .23581(8) .0346 Uani 1.0000
C4 .0122(2) .32620(10) .32608(8) .0354 Uani 1.0000
C5 .0233(2) .16960(10) .39940(9) .0425 Uani 1.0000
O6 .22690(10) .10720(10) .39683(6) .0427 Uani 1.0000
C7 -.2148(2) .3746(2) .33030(10) .0464 Uani 1.0000
C8 .1232(2) .4488(2) .34380(10) .0482 Uani 1.0000
N9 .0340(2) .35670(10) .17002(7) .0382 Uani 1.0000
N10 .1565(2) .34900(10) .08608(7) .0400 Uani 1.0000
C11 .0755(2) .29890(10) .03215(8) .0347 Uani 1.0000
C12 .1790(2) .30400(10) -.05751(8) .0367 Uani 1.0000
C13 .0948(2) .24210(10) -.10896(8) .0396 Uani 1.0000
C14 -.0943(2) .17560(10) -.07289(9) .0417 Uani 1.0000
C15 -.2044(2) .1689(2) .01470(10) .0454 Uani 1.0000
C16 -.1214(2) .2293(2) .06550(9) .0427 Uani 1.0000
N17 -.1788(2) .10560(10) -.12583(9) .0512 Uani 1.0000
O18 -.0777(2) .1091(2) -.20066(8) .0720 Uani 1.0000
O19 -.3451(2) .0441(2) -.09229(9) .0714 Uani 1.0000
N20 .3779(2) .37450(10) -.10016(7) .0420 Uani 1.0000
O21 .4569(2) .43470(10) -.05804(7) .0559 Uani 1.0000
O22 .4628(2) .3741(2) -.17672(7) .0587 Uani 1.0000
C23 .5173(2) -.01280(10) .32140(9) .0439 Uani 1.0000
C24 .5042(2) -.16340(10) .40091(9) .0417 Uani 1.0000
C25 .3790(3) -.2843(2) .39120(10) .0567 Uani 1.0000
C26 .7189(3) -.2284(2) .41030(10) .0600 Uani 1.0000
H11 .2135 .0043 .3073 .0385 Uiso 1.0000
H21 .4340 .2916 .2383 .0405 Uiso 1.0000
H22 .3803 .1973 .1762 .0405 Uiso 1.0000
H51 -.0347 .1846 .4597 .0418 Uiso 1.0000
H52 -.0617 .0941 .3908 .0418 Uiso 1.0000
H71 -.2811 .3856 .3913 .0479 Uiso 1.0000
H72 -.2252 .4765 .2826 .0479 Uiso 1.0000
H73 -.2876 .2936 .3202 .0479 Uiso 1.0000
H81 .0506 .4630 .4033 .0532 Uiso 1.0000
H82 .2696 .4134 .3452 .0532 Uiso 1.0000
H83 .1218 .5501 .2945 .0532 Uiso 1.0000
H131 .1714 .2461 -.1716 .0406 Uiso 1.0000
H151 -.3431 .1198 .0400 .0458 Uiso 1.0000
H161 -.2008 .2248 .1277 .0434 Uiso 1.0000
H231 .6120 .0581 .3282 .0436 Uiso 1.0000
H232 .5756 -.0396 .2644 .0436 Uiso 1.0000
H241 .4315 -.1377 .4572 .0428 Uiso 1.0000
H251 .3738 -.3810 .4441 .0583 Uiso 1.0000
H252 .4459 -.3092 .3341 .0583 Uiso 1.0000
H253 .2354 -.2424 .3887 .0583 Uiso 1.0000
H261 .7075 -.3267 .4625 .0633 Uiso 1.0000
H262 .7968 -.1506 .4208 .0633 Uiso 1.0000
H263 .7948 -.2512 .3534 .0633 Uiso 1.0000
H101 .2775 .3950 .0637 .0500 Uiso 1.0000

loop_
_atom_type_symbol
_atom_type_scat_dispersion_real
_atom_type_scat_dispersion_imag
_atom_type_scat_source
'C   ' 0.0170 0.0090 International_Tables_Vol_IV_Table_2.2B
'H   ' 0.0000 0.0000 International_Tables_Vol_IV_Table_2.2B
'N   ' 0.0290 0.0180 International_Tables_Vol_IV_Table_2.2B
'O   ' 0.0470 0.0320 International_Tables_Vol_IV_Table_2.2B

loop_
_geom_angle_atom_site_label_1
_geom_angle_atom_site_label_2
_geom_angle_atom_site_label_3
_geom_angle
_geom_angle_publ_flag
C2 C1 O6 110.04(9) no
C2 C1 C23 112.80(10) no
O6 C1 C23 108.00(10) no
C2 C1 H11 108.10(10) no
O6 C1 H11 108.00(10) no
C23 C1 H11 109.90(10) no
C1 C2 C3 109.50(10) no
C1 C2 H21 109.50(10) no
C3 C2 H21 109.50(10) no
C1 C2 H22 109.60(10) no
C3 C2 H22 109.40(10) no
H21 C2 H22 109.40(10) no
C2 C3 C4 115.55(9) no
C2 C3 N9 126.40(10) no
C4 C3 N9 118.00(10) no
C3 C4 C5 107.81(9) no
C3 C4 C7 113.01(9) no
C5 C4 C7 108.40(10) no
C3 C4 C8 108.60(10) no
C5 C4 C8 109.30(10) no
C7 C4 C8 109.60(10) no
C4 C5 O6 113.30(10) no
C4 C5 H51 108.40(10) no
O6 C5 H51 108.60(10) no
C4 C5 H52 108.30(10) no
O6 C5 H52 108.50(10) no
H51 C5 H52 109.70(10) no
C1 O6 C5 110.84(9) no
C4 C7 H71 109.50(10) no
C4 C7 H72 109.60(10) no
H71 C7 H72 109.30(10) no
C4 C7 H73 109.60(10) no
H71 C7 H73 109.30(10) no
H72 C7 H73 109.50(10) no
C4 C8 H81 109.50(10) no
C4 C8 H82 109.60(10) no
H81 C8 H82 109.40(10) no
C4 C8 H83 109.50(10) no
H81 C8 H83 109.40(10) no
H82 C8 H83 109.40(10) no
C3 N9 N10 114.60(10) no
N9 N10 C11 120.09(9) no
N9 N10 H101 120.00(10) no
C11 N10 H101 118.70(10) no
N10 C11 C12 123.90(10) no
N10 C11 C16 119.90(10) no
C12 C11 C16 116.10(10) no
C11 C12 C13 122.00(10) no
C11 C12 N20 121.70(10) no
C13 C12 N20 116.30(10) no
C12 C13 C14 119.10(10) no
C12 C13 H131 120.50(10) no
C14 C13 H131 120.40(10) no
C13 C14 C15 121.30(10) no
C13 C14 N17 118.90(10) no
C15 C14 N17 119.70(10) no
C14 C15 C16 119.60(10) no
C14 C15 H151 120.20(10) no
C16 C15 H151 120.10(10) no
C11 C16 C15 121.80(10) no
C11 C16 H161 118.90(10) no
C15 C16 H161 119.30(10) no
C14 N17 O18 118.50(10) no
C14 N17 O19 118.30(10) no
O18 N17 O19 123.20(10) no
C12 N20 O21 118.70(10) no
C12 N20 O22 119.50(10) no
O21 N20 O22 121.80(10) no
C1 C23 C24 114.50(10) yes
C1 C23 H231 108.20(10) no
C24 C23 H231 108.10(10) no
C1 C23 H232 108.30(10) no
C24 C23 H232 108.00(10) no
H231 C23 H232 109.80(10) no
C23 C24 C25 111.60(10) no
C23 C24 C26 110.60(10) no
C25 C24 C26 110.30(10) no
C23 C24 H241 107.60(10) no
C25 C24 H241 107.80(10) no
C26 C24 H241 108.80(10) no
C24 C25 H251 109.60(10) no
C24 C25 H252 109.40(10) no
H251 C25 H252 109.40(10) no
C24 C25 H253 109.60(10) no
H251 C25 H253 109.6(2) no
H252 C25 H253 109.30(10) no
C24 C26 H261 109.6(2) no
C24 C26 H262 109.70(10) no
H261 C26 H262 109.5(2) no
C24 C26 H263 109.50(10) no
H261 C26 H263 109.3(2) no
H262 C26 H263 109.3(2) no

loop_
_geom_bond_atom_site_label_1
_geom_bond_atom_site_label_2
_geom_bond_site_symmetry_1
_geom_bond_site_symmetry_2
_geom_bond_distance
_geom_bond_publ_flag
C1 C2 . . 1.532(2) no
C1 O6 . . 1.4240(10) no
C1 C23 . . 1.517(2) yes
C1 H11 . . 1.0010(10) no
C2 C3 . . 1.505(2) no
C2 H21 . . 1.0000(10) no
C2 H22 . . 1.0000(10) no
C3 C4 . . 1.515(2) no
C3 N9 . . 1.281(2) no
C4 C5 . . 1.531(2) no
C4 C7 . . 1.525(2) no
C4 C8 . . 1.537(2) no
C5 O6 . . 1.4140(10) no
C5 H51 . . .9980(10) no
C5 H52 . . .9990(10) no
C7 H71 . . 1.0020(10) no
C7 H72 . . 1.0000(10) no
C7 H73 . . 1.0000(10) no
C8 H81 . . 1.0000(10) no
C8 H82 . . 1.0000(10) no
C8 H83 . . 1.0010(10) no
N9 N10 . . 1.4110(10) no
N10 C11 . . 1.3410(10) no
N10 H101 . . .8860(10) no
C11 C12 . . 1.421(2) no
C11 C16 . . 1.421(2) no
C12 C13 . . 1.386(2) no
C12 N20 . . 1.443(2) no
C13 C14 . . 1.365(2) no
C13 H131 . . .9990(10) no
C14 C15 . . 1.400(2) no
C14 N17 . . 1.455(2) no
C15 C16 . . 1.363(2) no
C15 H151 . . 1.0010(10) no
C16 H161 . . .9970(10) no
N17 O18 . . 1.214(2) no
N17 O19 . . 1.213(2) no
N20 O21 . . 1.2320(10) no
N20 O22 . . 1.2200(10) no
C23 C24 . . 1.529(2) yes
C23 H231 . . .9980(10) no
C23 H232 . . .9980(10) no
C24 C25 . . 1.518(2) no
C24 C26 . . 1.517(2) no
C24 H241 . . 1.0010(10) no
C25 H251 . . .999(2) no
C25 H252 . . 1.002(2) no
C25 H253 . . 1.000(2) no
C26 H261 . . 1.000(2) no
C26 H262 . . 1.000(2) no
C26 H263 . . 1.002(2) no
